data_2005030
loop_
_publ_author_name
'Zukerman-Schpector, J.'
'Caracelli, I.'
'de Oliveira, S. Ma.'
'Faria de Medeiros, E.'
'Brocksom, T. J.'

_publ_contact_author
;
    Prof. J. Zukerman-Schpector
    Departamento Qu\'imica
    Universidade Federal de S\~ao Carlos
    Caixa Postal 676
    13565-905 S\~ao Carlos
    SP
    Brazil
;
_publ_section_title
;
 A Key Intermediate in the Synthesis of (+)-Hernandulcin
;
_journal_issue 6
_journal_name_full 'Acta Crystallographica Section C'
_journal_page_first 1579
_journal_page_last 1581
_journal_paper_doi 10.1107/S010827019600008X
_journal_volume 52
_journal_year 1996
_chemical_formula_moiety 'C14 H23 N O3'
_chemical_formula_sum 'C14 H23 N O3'
_chemical_formula_weight 253.341
_space_group_IT_number 14
_symmetry_cell_setting monoclinic
_symmetry_space_group_name_Hall '-P 2yab'
_symmetry_space_group_name_H-M 'P 1 21/a 1'
_audit_creation_method 'manual editing'
_cell_angle_alpha 90.00
_cell_angle_beta 102.742(9)
_cell_angle_gamma 90.00
_cell_formula_units_Z 4
_cell_length_a 10.5380(10)
_cell_length_b 8.8950(10)
_cell_length_c 16.0310(10)
_cell_measurement_reflns_used 25
_cell_measurement_temperature 293(2)
_cell_measurement_theta_max 15.79
_cell_measurement_theta_min 9.00
_cell_volume 1465.7(2)
_computing_cell_refinement 'CAD-4 Software'
_computing_data_collection 'CAD-4 Software (Enraf-Nonius, 1989)'
_computing_data_reduction 'CAD-4 Software'
_computing_molecular_graphics 'ORTEPII (Johnson, 1976)'
_computing_structure_refinement 'SHELXL93 (Sheldrick, 1993)'
_computing_structure_solution 'SHELXS86 (Sheldrick, 1985)'
_diffrn_measurement_device 'Enraf-Nonius CAD4'
_diffrn_measurement_method \w/2\q
_diffrn_radiation_monochromator graphite
_diffrn_radiation_source 'fine-focus sealed tube'
_diffrn_radiation_type MoK\a
_diffrn_radiation_wavelength 0.71073
_diffrn_reflns_av_R_equivalents 0.0285
_diffrn_reflns_limit_h_max 12
_diffrn_reflns_limit_h_min -12
_diffrn_reflns_limit_k_max 10
_diffrn_reflns_limit_k_min 0
_diffrn_reflns_limit_l_max 19
_diffrn_reflns_limit_l_min 0
_diffrn_reflns_number 2667
_diffrn_reflns_theta_max 24.97
_diffrn_reflns_theta_min 1.30
_diffrn_standards_decay_% -1.1
_diffrn_standards_interval_time 60
_diffrn_standards_number 3
_exptl_absorpt_coefficient_mu 0.080
_exptl_absorpt_correction_type none
_exptl_crystal_colour colourless
_exptl_crystal_density_diffrn 1.148
_exptl_crystal_density_meas ?
_exptl_crystal_description irregular
_exptl_crystal_F_000 552
_exptl_crystal_size_max 0.38
_exptl_crystal_size_mid 0.25
_exptl_crystal_size_min 0.23
_refine_diff_density_max 0.177
_refine_diff_density_min -0.206
_refine_ls_extinction_method none
_refine_ls_goodness_of_fit_all 1.127
_refine_ls_goodness_of_fit_obs 1.154
_refine_ls_hydrogen_treatment 'refxyz, one common U'
_refine_ls_matrix_type full
_refine_ls_number_parameters 233
_refine_ls_number_reflns 2571
_refine_ls_number_restraints 0
_refine_ls_restrained_S_all 1.127
_refine_ls_restrained_S_obs 1.154
_refine_ls_R_factor_all 0.1881
_refine_ls_R_factor_obs 0.0535
_refine_ls_shift/esd_max -0.005
_refine_ls_shift/esd_mean 0.001
_refine_ls_structure_factor_coef Fsqd
_refine_ls_weighting_details 'w = 1/[\s^2^(Fo^2^)+(0.0429P)^2^+0.8671P] where P=(Fo^2^+2Fc^2^)/3'
_refine_ls_weighting_scheme calc
_refine_ls_wR_factor_all 0.1715
_refine_ls_wR_factor_obs 0.1048
_reflns_number_observed 1052
_reflns_number_total 2571
_reflns_observed_criterion >2sigma(I)
_cod_data_source_file li1142.cif
_cod_data_source_block default
_cod_depositor_comments
;
The following automatic conversions were performed:

'_exptl_crystal_density_meas' value 'not measured' was changed to '?'
- the value is perceived as not measured.

Automatic conversion script
Id: cif_fix_values 3008 2015-01-20 13:52:24Z robertas 

The following automatic conversions were performed:

'_refine_ls_weighting_scheme' value 'calc w =
1/[\s^2^(Fo^2^)+(0.0429P)^2^+0.8671P] where P=(Fo^2^+2Fc^2^)/3' was
changed to 'calc'. New tag '_refine_ls_weighting_details' was
created. The value of the new tag was set to 'w =
1/[\s^2^(Fo^2^)+(0.0429P)^2^+0.8671P] where P=(Fo^2^+2Fc^2^)/3'.

Automatic conversion script
Id: cif_fix_values 3143 2015-03-26 13:38:13Z robertas 
;
_cod_original_sg_symbol_H-M 'P 21/a'
_cod_database_code 2005030

loop_
_symmetry_equiv_pos_as_xyz
'x, y, z'
'1/2-x, 1/2+y, -z'
'-x, -y, -z'
'1/2+x, 1/2-y, z'

loop_
_atom_site_aniso_label
_atom_site_aniso_U_11
_atom_site_aniso_U_22
_atom_site_aniso_U_33
_atom_site_aniso_U_12
_atom_site_aniso_U_13
_atom_site_aniso_U_23
N 0.084(3) 0.055(2) 0.054(2) 0.013(2) 0.016(2) 0.012(2)
O1 0.086(2) 0.053(2) 0.060(2) 0.014(2) 0.023(2) 0.025(2)
O2 0.059(2) 0.048(2) 0.061(2) 0.005(2) 0.0231(14) 0.008(2)
O3 0.092(3) 0.059(2) 0.160(4) 0.003(2) 0.067(3) -0.003(2)
C3 0.057(3) 0.048(3) 0.051(2) 0.008(2) 0.008(2) 0.000(2)
C4 0.055(3) 0.049(3) 0.046(2) 0.003(2) 0.016(2) 0.006(2)
C5 0.047(2) 0.045(2) 0.052(2) 0.009(2) 0.008(2) 0.009(2)
C6 0.082(3) 0.060(3) 0.056(3) 0.007(2) 0.023(3) -0.005(3)
C7 0.051(3) 0.074(4) 0.064(3) 0.000(3) 0.008(2) 0.005(3)
C1' 0.045(2) 0.044(3) 0.051(2) 0.003(2) 0.011(2) 0.004(2)
C2' 0.049(2) 0.053(3) 0.052(2) 0.002(2) 0.020(2) 0.007(2)
C3' 0.064(3) 0.072(3) 0.045(3) 0.000(2) 0.014(2) 0.007(3)
C4' 0.078(3) 0.074(4) 0.058(3) -0.006(3) 0.019(3) 0.009(3)
C5' 0.090(4) 0.067(4) 0.068(3) -0.014(3) 0.025(3) 0.013(3)
C6' 0.075(3) 0.053(3) 0.062(3) -0.001(2) 0.016(3) 0.013(3)
C8 0.125(5) 0.109(5) 0.058(3) -0.015(3) 0.023(3) 0.012(5)
C9 0.061(3) 0.057(3) 0.058(3) 0.004(2) 0.014(2) 0.013(3)
C10 0.095(4) 0.066(4) 0.085(4) 0.002(4) 0.035(4) 0.014(4)

loop_
_atom_site_label
_atom_site_fract_x
_atom_site_fract_y
_atom_site_fract_z
_atom_site_U_iso_or_equiv
N .7309(4) -0.3185(4) .9672(2) .0638(10)
O1 .7716(3) -0.3229(3) .8879(2) .0655(9)
O2 .6000(3) .0359(3) .7244(2) .0543(8)
O3 .7241(3) .2216(4) .6931(3) .0976(13)
C3 .6642(4) -0.2009(5) .9692(3) .0526(11)
C4 .6462(4) -0.1063(5) .8912(3) .0494(11)
C5 .7436(4) -0.1753(5) .8449(3) .0481(10)
C6 .6042(5) -0.1701(6) 1.0437(3) .0650(14)
C7 .8706(5) -.0899(6) .8620(3) .0636(13)
C1' .6894(4) -0.2130(5) .7503(2) .0464(10)
C2' .6771(4) -.0753(5) .6916(3) .0496(11)
C3' .6108(5) -0.1144(6) .6006(3) .0599(12)
C4' .6826(5) -0.2373(6) .5634(3) .0692(14)
C5' .7028(6) -0.3728(6) .6224(3) .0741(15)
C6' .7680(5) -0.3327(6) .7145(3) .0632(13)
C8 .6113(7) -0.2787(8) .4724(3) .097(2)
C9 .6354(4) .1816(5) .7230(3) .0585(12)
C10 .5525(6) .2811(7) .7622(4) .080(2)
H4 .554(4) -0.116(5) .860(3) .081(3)
H'4 .665(4) .005(5) .906(3) .081(3)
H6 .630(4) -0.244(5) 1.088(3) .081(3)
H'6 .632(4) -.076(5) 1.067(3) .081(3)
H"6 .513(5) -0.176(5) 1.026(3) .081(3)
H7 .940(4) -0.135(5) .836(3) .081(3)
H'7 .858(4) .007(5) .835(3) .081(3)
H"7 .905(4) -.083(5) .925(3) .081(3)
H1' .601(4) -0.248(5) .746(3) .081(3)
H2' .768(4) -.029(5) .694(3) .081(3)
H3' .517(4) -0.146(5) .596(3) .081(3)
H'3' .612(4) -.022(5) .568(3) .081(3)
H4' .770(4) -0.197(5) .561(3) .081(3)
H5' .757(4) -0.452(5) .605(3) .081(3)
H'5' .613(4) -0.421(5) .622(3) .081(3)
H6' .777(4) -0.419(5) .750(3) .081(3)
H'6' .861(4) -0.289(5) .717(3) .081(3)
H8 .600(4) -0.185(5) .439(3) .081(3)
H'8 .660(4) -0.351(5) .447(3) .081(3)
H"8 .521(5) -0.328(5) .477(3) .081(3)
H10 .466(5) .242(5) .747(3) .081(3)
H'10 .569(4) .278(6) .819(3) .081(3)
H"10 .566(5) .378(5) .755(3) .081(3)

loop_
_atom_type_symbol
_atom_type_description
_atom_type_scat_dispersion_real
_atom_type_scat_dispersion_imag
_atom_type_scat_source
C C 0.0033 0.0016 'International Tables Vol C Tables 4.2.6.8 and 6.1.1.4'
O O 0.0106 0.0060 'International Tables Vol C Tables 4.2.6.8 and 6.1.1.4'
N N 0.0061 0.0033 'International Tables Vol C Tables 4.2.6.8 and 6.1.1.4'
H H 0.0000 0.0000 'International Tables Vol C Tables 4.2.6.8 and 6.1.1.4'

loop_
_geom_angle_atom_site_label_1
_geom_angle_atom_site_label_2
_geom_angle_atom_site_label_3
_geom_angle
_geom_angle_publ_flag
C3 N O1 108.9(3) yes
N O1 C5 108.7(3) yes
C9 O2 C2' 118.0(3) yes
N C3 C4 114.6(4) yes
N C3 C6 120.5(4) yes
C4 C3 C6 124.9(4) yes
C3 C4 C5 102.0(3) yes
O1 C5 C7 106.5(3) yes
O1 C5 C4 102.5(3) yes
C7 C5 C4 112.0(4) yes
O1 C5 C1' 105.0(3) yes
C7 C5 C1' 114.3(4) yes
C4 C5 C1' 115.2(3) yes
C2' C1' C5 113.2(3) yes
C2' C1' C6' 107.7(3) yes
C5 C1' C6' 114.0(3) yes
O2 C2' C3' 109.3(3) yes
O2 C2' C1' 107.5(3) yes
C3' C2' C1' 111.5(4) yes
C2' C3' C4' 112.2(4) yes
C5' C4' C3' 109.9(4) yes
C5' C4' C8 112.0(5) yes
C3' C4' C8 111.3(4) yes
C4' C5' C6' 112.8(4) yes
C5' C6' C1' 111.0(4) yes
O3 C9 O2 122.4(4) yes
O3 C9 C10 125.5(5) yes
O2 C9 C10 112.1(4) yes

loop_
_geom_bond_atom_site_label_1
_geom_bond_atom_site_label_2
_geom_bond_distance
_geom_bond_publ_flag
N C3 1.265(5) yes
N O1 1.429(4) yes
O1 C5 1.482(4) yes
O2 C9 1.350(5) yes
O2 C2' 1.450(4) yes
O3 C9 1.195(5) yes
C3 C4 1.484(5) yes
C3 C6 1.494(6) yes
C4 C5 1.523(5) yes
C5 C7 1.510(6) yes
C5 C1' 1.535(5) yes
C1' C2' 1.533(5) yes
C1' C6' 1.536(6) yes
C2' C3' 1.512(6) yes
C3' C4' 1.524(6) yes
C4' C5' 1.518(7) yes
C4' C8 1.531(7) yes
C5' C6' 1.527(6) yes
C9 C10 1.477(7) yes
